data_4129251
loop_
_publ_author_name
'Yu, Zhipeng'
'Lin, Qing'

_publ_section_title
;
 Design of spiro[2.3]hex-1-ene, a genetically encodable double-strained
 alkene for superfast photoclick chemistry.
;
_journal_issue 11
_journal_name_full 'Journal of the American Chemical Society'
_journal_page_first 4153
_journal_page_last 4156
_journal_paper_doi 10.1021/ja5012542
_journal_volume 136
_journal_year 2014
_chemical_formula_moiety 'C12 H13 N O5'
_chemical_formula_sum 'C12 H13 N O5'
_chemical_formula_weight 251.23
_chemical_name_common ubql12
_space_group_crystal_system monoclinic
_space_group_IT_number 15
_space_group_name_Hall '-I 2ya'
_space_group_name_H-M_alt 'I 1 2/a 1'
_atom_sites_solution_hydrogens geom
_atom_sites_solution_primary direct
_atom_sites_solution_secondary difmap
_audit_creation_method SHELXL-2013
_cell_angle_alpha 90
_cell_angle_beta 95.7725(14)
_cell_angle_gamma 90
_cell_formula_units_Z 8
_cell_length_a 18.5189(17)
_cell_length_b 6.1174(6)
_cell_length_c 21.937(3)
_cell_measurement_reflns_used 3395
_cell_measurement_temperature 173(2)
_cell_measurement_theta_max 29.27
_cell_measurement_theta_min 2.75
_cell_volume 2472.6(5)
_computing_cell_refinement 'SAINT (Bruker, 2013)'
_computing_data_collection 'APEX2 (Bruker, 2013)'
_computing_data_reduction 'SAINT (Bruker, 2013)'
_computing_molecular_graphics 'SHELXTL (Sheldrick, 2008)'
_computing_publication_material 'SHELXTL (Sheldrick, 2008)'
_computing_structure_refinement 'SHELXL-2013 (Sheldrick, 2013)'
_computing_structure_solution 'SIR2011 (Burla et al., 2012)'
_diffrn_ambient_temperature 173(2)
_diffrn_measured_fraction_theta_full 1.000
_diffrn_measured_fraction_theta_max 0.999
_diffrn_measurement_device_type 'Bruker SMART APEX II CCD platform'
_diffrn_measurement_method '\w scans'
_diffrn_radiation_type MoK\a
_diffrn_radiation_wavelength 0.71073
_diffrn_reflns_av_R_equivalents 0.0431
_diffrn_reflns_av_unetI/netI 0.0377
_diffrn_reflns_Laue_measured_fraction_full 1.000
_diffrn_reflns_Laue_measured_fraction_max 0.999
_diffrn_reflns_limit_h_max 24
_diffrn_reflns_limit_h_min -25
_diffrn_reflns_limit_k_max 8
_diffrn_reflns_limit_k_min -8
_diffrn_reflns_limit_l_max 30
_diffrn_reflns_limit_l_min -30
_diffrn_reflns_number 13240
_diffrn_reflns_point_group_measured_fraction_full 1.000
_diffrn_reflns_point_group_measured_fraction_max 0.999
_diffrn_reflns_theta_full 29.575
_diffrn_reflns_theta_max 29.603
_diffrn_reflns_theta_min 1.866
_diffrn_source 'fine-focus sealed tube'
_exptl_absorpt_coefficient_mu 0.106
_exptl_absorpt_correction_T_max 0.7459
_exptl_absorpt_correction_T_min 0.6090
_exptl_absorpt_correction_type multi-scan
_exptl_absorpt_process_details 'SADABS (Sheldrick, 2012)'
_exptl_crystal_colour colorless
_exptl_crystal_density_diffrn 1.350
_exptl_crystal_description plate
_exptl_crystal_F_000 1056
_exptl_crystal_size_max 0.40
_exptl_crystal_size_mid 0.32
_exptl_crystal_size_min 0.12
_refine_diff_density_max 0.255
_refine_diff_density_min -0.157
_refine_diff_density_rms 0.037
_refine_ls_extinction_method none
_refine_ls_goodness_of_fit_ref 1.021
_refine_ls_hydrogen_treatment constr
_refine_ls_matrix_type full
_refine_ls_number_parameters 194
_refine_ls_number_reflns 3486
_refine_ls_number_restraints 4
_refine_ls_restrained_S_all 1.021
_refine_ls_R_factor_all 0.0790
_refine_ls_R_factor_gt 0.0445
_refine_ls_shift/su_max 0.000
_refine_ls_shift/su_mean 0.000
_refine_ls_structure_factor_coef Fsqd
_refine_ls_weighting_details 'w=1/[\s^2^(Fo^2^)+(0.0524P)^2^+0.4241P] where P=(Fo^2^+2Fc^2^)/3'
_refine_ls_weighting_scheme calc
_refine_ls_wR_factor_gt 0.1020
_refine_ls_wR_factor_ref 0.1172
_reflns_Friedel_coverage 0.000
_reflns_number_gt 2252
_reflns_number_total 3486
_reflns_threshold_expression 'I > 2\s(I)'
_cod_data_source_file ja5012542_si_003.cif
_cod_data_source_block ubql12
_cod_original_cell_volume 2472.5(5)
_cod_original_sg_symbol_H-M 'I 2/a'
_cod_database_code 4129251
_shelx_space_group_comment
; 
The symmetry employed for this shelxl refinement is uniquely defined 
by the following loop, which should always be used as a source of 
symmetry information in preference to the above space-group names. 
They are only intended as comments. 
;
_shelx_estimated_absorpt_t_min 0.959
_shelx_estimated_absorpt_t_max 0.987
_shelxl_version_number 2013-4

loop_
_space_group_symop_operation_xyz
'x, y, z'
'-x+1/2, y, -z'
'x+1/2, y+1/2, z+1/2'
'-x+1, y+1/2, -z+1/2'
'-x, -y, -z'
'x-1/2, -y, z'
'-x+1/2, -y+1/2, -z+1/2'
'x, -y+1/2, z+1/2'

loop_
_atom_site_label
_atom_site_type_symbol
_atom_site_fract_x
_atom_site_fract_y
_atom_site_fract_z
_atom_site_U_iso_or_equiv
_atom_site_adp_type
_atom_site_occupancy
_atom_site_site_symmetry_order
_atom_site_calc_flag
_atom_site_refinement_flags_posn
_atom_site_refinement_flags_adp
_atom_site_refinement_flags_occupancy
_atom_site_disorder_assembly
_atom_site_disorder_group
O3 O 0.43066(5) 0.24155(17) 0.33385(4) 0.0391(3) Uani 1 1 d D . . . .
O4 O 0.49164(5) 0.24131(18) 0.22242(5) 0.0453(3) Uani 1 1 d . . . . .
O5 O 0.29266(6) 0.0558(2) 0.31634(6) 0.0550(3) Uani 1 1 d . . . . .
N1 N 0.39940(6) 0.15082(19) 0.27997(5) 0.0348(3) Uani 1 1 d . . . . .
O2 O 0.36440(14) 0.5484(4) 0.31041(8) 0.0380(4) Uani 0.835(3) 1 d . . P A 1
C8 C 0.4066(4) 0.4519(6) 0.34454(19) 0.0326(9) Uani 0.835(3) 1 d D . P A 1
O1 O 0.44162(9) 0.5117(4) 0.39695(10) 0.0365(4) Uani 0.835(3) 1 d . . P A 1
C1 C 0.42915(12) 0.7369(3) 0.41517(10) 0.0393(5) Uani 0.835(3) 1 d . . P A 1
H1A H 0.4258 0.8313 0.3783 0.047 Uiso 0.835(3) 1 calc R U P A 1
H1B H 0.4712 0.7871 0.4431 0.047 Uiso 0.835(3) 1 calc R U P A 1
C2 C 0.36169(10) 0.7628(3) 0.44640(8) 0.0419(4) Uani 0.835(3) 1 d . . P A 1
H2 H 0.3168 0.7245 0.4193 0.050 Uiso 0.835(3) 1 calc R U P A 1
C3 C 0.35778(15) 0.9944(3) 0.47584(9) 0.0468(5) Uani 0.835(3) 1 d . . P A 1
H3A H 0.3993 1.0901 0.4689 0.056 Uiso 0.835(3) 1 calc R U P A 1
H3B H 0.3110 1.0705 0.4651 0.056 Uiso 0.835(3) 1 calc R U P A 1
C4 C 0.36414(12) 0.8870(6) 0.53893(16) 0.0379(6) Uani 0.835(3) 1 d D . P A 1
C5 C 0.36371(15) 0.6577(5) 0.51142(16) 0.0524(7) Uani 0.835(3) 1 d . . P A 1
H5A H 0.3198 0.5717 0.5178 0.063 Uiso 0.835(3) 1 calc R U P A 1
H5B H 0.4084 0.5729 0.5236 0.063 Uiso 0.835(3) 1 calc R U P A 1
C6 C 0.3341(3) 0.9595(7) 0.5956(2) 0.0440(8) Uani 0.835(3) 1 d D . P A 1
H6 H 0.2923 0.9836 0.6165 0.053 Uiso 0.835(3) 1 calc R U P A 1
C7 C 0.4027(3) 0.9675(13) 0.59719(18) 0.0468(7) Uani 0.835(3) 1 d D . P A 1
H7 H 0.4477 1.0014 0.6199 0.056 Uiso 0.835(3) 1 calc R U P A 1
O2' O 0.3561(9) 0.525(3) 0.2940(6) 0.0380(4) Uani 0.165(3) 1 d . . P A 5
C8' C 0.400(2) 0.450(3) 0.3328(15) 0.0326(9) Uani 0.165(3) 1 d D . P A 5
O1' O 0.4202(6) 0.511(3) 0.3881(7) 0.0365(4) Uani 0.165(3) 1 d . . P A 5
C1' C 0.3968(7) 0.7403(19) 0.3996(5) 0.0393(5) Uani 0.165(3) 1 d . . P A 5
H1C H 0.4173 0.8421 0.3707 0.047 Uiso 0.165(3) 1 calc R U P A 5
H1D H 0.3432 0.7515 0.3937 0.047 Uiso 0.165(3) 1 calc R U P A 5
C2' C 0.4240(5) 0.7960(15) 0.4638(4) 0.0419(4) Uani 0.165(3) 1 d . . P A 5
H2' H 0.4781 0.7871 0.4700 0.050 Uiso 0.165(3) 1 calc R U P A 5
C3' C 0.3973(7) 1.020(2) 0.4843(5) 0.0468(5) Uani 0.165(3) 1 d . . P A 5
H3C H 0.4352 1.1347 0.4883 0.056 Uiso 0.165(3) 1 calc R U P A 5
H3D H 0.3525 1.0727 0.4603 0.056 Uiso 0.165(3) 1 calc R U P A 5
C4' C 0.3843(9) 0.908(4) 0.5451(10) 0.0379(6) Uani 0.165(3) 1 d D . P A 5
C5' C 0.3909(9) 0.680(3) 0.5136(10) 0.0524(7) Uani 0.165(3) 1 d . . P A 5
H5C H 0.4241 0.5766 0.5372 0.063 Uiso 0.165(3) 1 calc R U P A 5
H5D H 0.3437 0.6098 0.5004 0.063 Uiso 0.165(3) 1 calc R U P A 5
C6' C 0.3436(15) 0.996(5) 0.5944(13) 0.0440(8) Uani 0.165(3) 1 d D . P A 5
H6' H 0.2983 1.0424 0.6067 0.053 Uiso 0.165(3) 1 calc R U P A 5
C7' C 0.4108(17) 0.967(7) 0.6089(12) 0.0468(7) Uani 0.165(3) 1 d D . P A 5
H7' H 0.4508 0.9765 0.6396 0.056 Uiso 0.165(3) 1 calc R U P A 5
C9 C 0.43485(7) 0.1513(2) 0.22720(7) 0.0346(3) Uani 1 1 d . . . . .
C10 C 0.38787(8) 0.0194(3) 0.18171(7) 0.0413(4) Uani 1 1 d . . . . .
H10A H 0.4132 -0.1160 0.1712 0.050 Uiso 1 1 calc R U . . .
H10B H 0.3754 0.1044 0.1437 0.050 Uiso 1 1 calc R U . . .
C11 C 0.31932(8) -0.0357(3) 0.21203(7) 0.0436(4) Uani 1 1 d . . . . .
H11A H 0.2761 0.0318 0.1892 0.052 Uiso 1 1 calc R U . . .
H11B H 0.3120 -0.1959 0.2133 0.052 Uiso 1 1 calc R U . . .
C12 C 0.33131(8) 0.0557(2) 0.27553(7) 0.0391(3) Uani 1 1 d . . . . .

loop_
_atom_site_aniso_label
_atom_site_aniso_U_11
_atom_site_aniso_U_22
_atom_site_aniso_U_33
_atom_site_aniso_U_23
_atom_site_aniso_U_13
_atom_site_aniso_U_12
O3 0.0433(6) 0.0383(6) 0.0358(5) -0.0039(4) 0.0042(4) 0.0093(5)
O4 0.0398(6) 0.0461(6) 0.0524(6) -0.0038(5) 0.0159(5) -0.0067(5)
O5 0.0514(7) 0.0572(7) 0.0615(8) 0.0012(6) 0.0306(6) -0.0020(5)
N1 0.0337(6) 0.0383(7) 0.0331(6) -0.0042(5) 0.0071(5) 0.0018(5)
O2 0.0348(9) 0.0386(9) 0.0400(13) -0.0026(9) 0.0004(9) 0.0051(7)
C8 0.0327(16) 0.0361(8) 0.031(3) 0.0009(10) 0.0129(18) 0.0026(8)
O1 0.0386(11) 0.0377(6) 0.0334(9) -0.0051(6) 0.0043(9) 0.0018(10)
C1 0.0435(12) 0.0355(9) 0.0394(11) -0.0056(8) 0.0063(9) -0.0036(10)
C2 0.0479(10) 0.0408(10) 0.0377(9) -0.0073(8) 0.0084(8) 0.0024(8)
C3 0.0633(14) 0.0380(10) 0.0400(10) -0.0021(8) 0.0095(11) 0.0105(11)
C4 0.0400(16) 0.0383(12) 0.0367(11) -0.0018(8) 0.0106(13) 0.0039(13)
C5 0.074(2) 0.0398(11) 0.0481(10) 0.0001(9) 0.0281(16) 0.0016(14)
C6 0.0462(17) 0.044(2) 0.0437(9) -0.0067(13) 0.0159(10) -0.0021(13)
C7 0.0462(19) 0.0485(10) 0.044(2) 0.0062(19) -0.0014(13) -0.0018(13)
O2' 0.0348(9) 0.0386(9) 0.0400(13) -0.0026(9) 0.0004(9) 0.0051(7)
C8' 0.0327(16) 0.0361(8) 0.031(3) 0.0009(10) 0.0129(18) 0.0026(8)
O1' 0.0386(11) 0.0377(6) 0.0334(9) -0.0051(6) 0.0043(9) 0.0018(10)
C1' 0.0435(12) 0.0355(9) 0.0394(11) -0.0056(8) 0.0063(9) -0.0036(10)
C2' 0.0479(10) 0.0408(10) 0.0377(9) -0.0073(8) 0.0084(8) 0.0024(8)
C3' 0.0633(14) 0.0380(10) 0.0400(10) -0.0021(8) 0.0095(11) 0.0105(11)
C4' 0.0400(16) 0.0383(12) 0.0367(11) -0.0018(8) 0.0106(13) 0.0039(13)
C5' 0.074(2) 0.0398(11) 0.0481(10) 0.0001(9) 0.0281(16) 0.0016(14)
C6' 0.0462(17) 0.044(2) 0.0437(9) -0.0067(13) 0.0159(10) -0.0021(13)
C7' 0.0462(19) 0.0485(10) 0.044(2) 0.0062(19) -0.0014(13) -0.0018(13)
C9 0.0350(7) 0.0313(7) 0.0390(8) 0.0003(6) 0.0106(6) 0.0040(6)
C10 0.0440(8) 0.0434(8) 0.0375(8) -0.0016(6) 0.0093(7) -0.0032(7)
C11 0.0371(8) 0.0432(9) 0.0510(9) -0.0029(7) 0.0060(7) -0.0049(7)
C12 0.0363(7) 0.0344(8) 0.0481(9) 0.0035(6) 0.0120(7) 0.0025(6)

loop_
_atom_type_symbol
_atom_type_description
_atom_type_scat_dispersion_real
_atom_type_scat_dispersion_imag
_atom_type_scat_source
C C 0.0033 0.0016 'International Tables Vol C Tables 4.2.6.8 and 6.1.1.4'
H H 0.0000 0.0000 'International Tables Vol C Tables 4.2.6.8 and 6.1.1.4'
N N 0.0061 0.0033 'International Tables Vol C Tables 4.2.6.8 and 6.1.1.4'
O O 0.0106 0.0060 'International Tables Vol C Tables 4.2.6.8 and 6.1.1.4'

loop_
_geom_angle_atom_site_label_1
_geom_angle_atom_site_label_2
_geom_angle_atom_site_label_3
_geom_angle
N1 O3 C8 113.8(2)
N1 O3 C8' 102.6(15)
O3 N1 C12 122.05(11)
O3 N1 C9 121.41(11)
C12 N1 C9 116.54(12)
O2 C8 O1 130.6(2)
O2 C8 O3 123.9(3)
O1 C8 O3 105.5(3)
C8 O1 C1 115.11(19)
O1 C1 C2 112.87(16)
O1 C1 H1A 109.0
C2 C1 H1A 109.0
O1 C1 H1B 109.0
C2 C1 H1B 109.0
H1A C1 H1B 107.8
C1 C2 C5 115.55(18)
C1 C2 C3 111.21(17)
C5 C2 C3 89.64(17)
C1 C2 H2 112.8
C5 C2 H2 112.8
C3 C2 H2 112.8
C4 C3 C2 88.96(18)
C4 C3 H3A 113.8
C2 C3 H3A 113.8
C4 C3 H3B 113.8
C2 C3 H3B 113.8
H3A C3 H3B 111.0
C6 C4 C7 50.68(14)
C6 C4 C3 129.2(3)
C7 C4 C3 128.7(4)
C6 C4 C5 128.3(3)
C7 C4 C5 128.9(4)
C3 C4 C5 92.3(2)
C4 C5 C2 88.9(2)
C4 C5 H5A 113.8
C2 C5 H5A 113.8
C4 C5 H5B 113.8
C2 C5 H5B 113.8
H5A C5 H5B 111.1
C7 C6 C4 64.81(16)
C7 C6 H6 147.6
C4 C6 H6 147.6
C6 C7 C4 64.51(18)
C6 C7 H7 147.7
C4 C7 H7 147.7
O2' C8' O1' 131.7(14)
O2' C8' O3 127(2)
O1' C8' O3 99.7(19)
C8' O1' C1' 111.5(11)
C2' C1' O1' 107.3(10)
C2' C1' H1C 110.3
O1' C1' H1C 110.3
C2' C1' H1D 110.3
O1' C1' H1D 110.3
H1C C1' H1D 108.5
C1' C2' C5' 117.5(11)
C1' C2' C3' 113.1(9)
C5' C2' C3' 92.4(10)
C1' C2' H2' 110.9
C5' C2' H2' 110.9
C3' C2' H2' 110.9
C4' C3' C2' 86.6(11)
C4' C3' H3C 114.2
C2' C3' H3C 114.2
C4' C3' H3D 114.2
C2' C3' H3D 114.2
H3C C3' H3D 111.4
C7' C4' C6' 50.6(5)
C7' C4' C3' 130(2)
C6' C4' C3' 127(2)
C7' C4' C5' 127(3)
C6' C4' C5' 135.5(19)
C3' C4' C5' 89.4(13)
C2' C5' C4' 87.3(13)
C2' C5' H5C 114.1
C4' C5' H5C 114.1
C2' C5' H5D 114.1
C4' C5' H5D 114.1
H5C C5' H5D 111.3
C7' C6' C4' 64.6(6)
C7' C6' H6' 147.7
C4' C6' H6' 147.7
C6' C7' C4' 64.7(6)
C6' C7' H7' 147.6
C4' C7' H7' 147.6
O4 C9 N1 124.47(14)
O4 C9 C10 130.23(13)
N1 C9 C10 105.30(11)
C9 C10 C11 106.37(12)
C9 C10 H10A 110.5
C11 C10 H10A 110.5
C9 C10 H10B 110.5
C11 C10 H10B 110.5
H10A C10 H10B 108.6
C12 C11 C10 105.71(12)
C12 C11 H11A 110.6
C10 C11 H11A 110.6
C12 C11 H11B 110.6
C10 C11 H11B 110.6
H11A C11 H11B 108.7
O5 C12 N1 123.68(15)
O5 C12 C11 130.57(14)
N1 C12 C11 105.75(12)

loop_
_geom_bond_atom_site_label_1
_geom_bond_atom_site_label_2
_geom_bond_distance
O3 N1 1.3793(15)
O3 C8 1.390(2)
O3 C8' 1.396(9)
O4 C9 1.2011(16)
O5 C12 1.2010(17)
N1 C12 1.3833(18)
N1 C9 1.3870(17)
O2 C8 1.184(5)
C8 O1 1.314(5)
O1 C1 1.459(3)
C1 C2 1.492(3)
C1 H1A 0.9900
C1 H1B 0.9900
C2 C5 1.562(4)
C2 C3 1.562(3)
C2 H2 1.0000
C3 C4 1.526(4)
C3 H3A 0.9900
C3 H3B 0.9900
C4 C6 1.481(3)
C4 C7 1.484(3)
C4 C5 1.527(5)
C5 H5A 0.9900
C5 H5B 0.9900
C6 C7 1.269(4)
C6 H6 0.9500
C7 H7 0.9500
O2' C8' 1.21(3)
C8' O1' 1.29(3)
O1' C1' 1.497(19)
C1' C2' 1.487(15)
C1' H1C 0.9900
C1' H1D 0.9900
C2' C5' 1.49(2)
C2' C3' 1.540(14)
C2' H2' 1.0000
C3' C4' 1.54(3)
C3' H3C 0.9900
C3' H3D 0.9900
C4' C7' 1.481(9)
C4' C6' 1.482(9)
C4' C5' 1.57(3)
C5' H5C 0.9900
C5' H5D 0.9900
C6' C7' 1.267(10)
C6' H6' 0.9500
C7' H7' 0.9500
C9 C10 1.493(2)
C10 C11 1.529(2)
C10 H10A 0.9900
C10 H10B 0.9900
C11 C12 1.497(2)
C11 H11A 0.9900
C11 H11B 0.9900

loop_
_geom_torsion_atom_site_label_1
_geom_torsion_atom_site_label_2
_geom_torsion_atom_site_label_3
_geom_torsion_atom_site_label_4
_geom_torsion
C8 O3 N1 C12 -81.2(4)
C8' O3 N1 C12 -83.2(18)
C8 O3 N1 C9 98.5(4)
C8' O3 N1 C9 96.5(18)
N1 O3 C8 O2 -1.6(8)
C8' O3 C8 O2 8(10)
N1 O3 C8 O1 -179.9(3)
C8' O3 C8 O1 -170(11)
O2 C8 O1 C1 -2.9(9)
O3 C8 O1 C1 175.2(3)
C8 O1 C1 C2 83.4(4)
O1 C1 C2 C5 69.1(2)
O1 C1 C2 C3 169.38(17)
C1 C2 C3 C4 -114.43(18)
C5 C2 C3 C4 2.97(17)
C2 C3 C4 C6 -149.5(3)
C2 C3 C4 C7 143.8(4)
C2 C3 C4 C5 -3.04(18)
C6 C4 C5 C2 149.9(4)
C7 C4 C5 C2 -143.7(4)
C3 C4 C5 C2 3.04(18)
C1 C2 C5 C4 110.48(19)
C3 C2 C5 C4 -2.97(17)
C3 C4 C6 C7 -112.0(5)
C5 C4 C6 C7 112.8(5)
C3 C4 C7 C6 113.0(5)
C5 C4 C7 C6 -111.6(3)
N1 O3 C8' O2' 1(4)
C8 O3 C8' O2' -169(14)
N1 O3 C8' O1' 169(2)
C8 O3 C8' O1' -2(8)
O2' C8' O1' C1' -16(5)
O3 C8' O1' C1' 177.6(16)
C8' O1' C1' C2' -179(2)
O1' C1' C2' C5' -68.2(14)
O1' C1' C2' C3' -174.1(10)
C1' C2' C3' C4' 137.3(10)
C5' C2' C3' C4' 16.0(12)
C2' C3' C4' C7' 126(3)
C2' C3' C4' C6' -168(2)
C2' C3' C4' C5' -15.1(11)
C1' C2' C5' C4' -133.4(12)
C3' C2' C5' C4' -15.7(12)
C7' C4' C5' C2' -127(2)
C6' C4' C5' C2' 164(3)
C3' C4' C5' C2' 15.6(12)
C3' C4' C6' C7' -115(3)
C5' C4' C6' C7' 106(4)
C3' C4' C7' C6' 109(3)
C5' C4' C7' C6' -122(2)
O3 N1 C9 O4 -5.5(2)
C12 N1 C9 O4 174.29(14)
O3 N1 C9 C10 174.10(11)
C12 N1 C9 C10 -6.11(16)
O4 C9 C10 C11 -175.02(15)
N1 C9 C10 C11 5.42(16)
C9 C10 C11 C12 -3.26(16)
O3 N1 C12 O5 4.6(2)
C9 N1 C12 O5 -175.17(14)
O3 N1 C12 C11 -176.19(12)
C9 N1 C12 C11 4.02(17)
C10 C11 C12 O5 178.97(16)
C10 C11 C12 N1 -0.14(16)
